data_7129692
loop_
_publ_author_name
'Chen, Yanyu'
'Wang, Zhaobo'
'Zhao, Wutong'
'Sun, Shitao'
'Yang, Lu'
'Zhang, Junpeng'
'Zhang, Di'
'Cheng, Mao-sheng'
'Lin, Bin'
'Liu, Yongxiang'

_publ_section_title
;
 Ag(I)/PPh3-Catalyzed Diastereoselective Syntheses of
 Spiro[indole-3,4'-piperidine] Derivatives via Cycloisomerizations of
 Tryptamine-Ynamides
;
_journal_name_full 'Chemical Communications'
_journal_paper_doi 10.1039/D1CC07298F
_journal_year 2022
_chemical_absolute_configuration ad
_chemical_formula_sum 'C20 H16 N2 O2'
_chemical_formula_weight 316.35
_space_group_crystal_system orthorhombic
_space_group_IT_number 19
_space_group_name_Hall 'P 2ac 2ab'
_space_group_name_H-M_alt 'P 21 21 21'
_atom_sites_solution_hydrogens geom
_audit_update_record
;
2021-08-23 deposited with the CCDC.	2022-02-09 downloaded from the CCDC.
;
_cell_angle_alpha 90
_cell_angle_beta 90
_cell_angle_gamma 90
_cell_formula_units_Z 4
_cell_length_a 7.4296(3)
_cell_length_b 7.9065(3)
_cell_length_c 27.5593(12)
_cell_measurement_reflns_used 9050
_cell_measurement_temperature 153.(2)
_cell_measurement_theta_max 58.3146
_cell_measurement_theta_min 5.8219
_cell_volume 1618.89(11)
_computing_cell_refinement 'SAINT V8.40A (Bruker Nano, Inc., 2019)'
_computing_data_reduction 'SAINT V8.40A (Bruker Nano, Inc., 2019)'
_computing_molecular_graphics 'shelXle (C.B. Huebschle, rev 958)'
_computing_structure_refinement 'SHELXL-2018/3 (Sheldrick, 2018)'
_computing_structure_solution 'SHELXT 2014/5 (Sheldrick, 2014)'
_diffrn_ambient_temperature 153.(2)
_diffrn_detector_area_resol_mean 7.3910
_diffrn_measured_fraction_theta_full 0.993
_diffrn_measured_fraction_theta_max 0.993
_diffrn_measurement_device_type 'Bruker D8 QUEST PHOTON II'
_diffrn_radiation_type 'Cu K\a'
_diffrn_radiation_wavelength 1.54178
_diffrn_reflns_av_R_equivalents 0.0197
_diffrn_reflns_av_unetI/netI 0.0135
_diffrn_reflns_limit_h_max 8
_diffrn_reflns_limit_h_min -8
_diffrn_reflns_limit_k_max 7
_diffrn_reflns_limit_k_min -8
_diffrn_reflns_limit_l_max 30
_diffrn_reflns_limit_l_min -30
_diffrn_reflns_number 10097
_diffrn_reflns_theta_full 58.31
_diffrn_reflns_theta_max 58.31
_diffrn_reflns_theta_min 5.82
_exptl_absorpt_coefficient_mu 0.683
_exptl_absorpt_correction_T_max 0.88
_exptl_absorpt_correction_T_min 0.76
_exptl_absorpt_correction_type multi-scan
_exptl_absorpt_process_details
;
SADABS-2016/2 - Bruker AXS area detector scaling and absorption correction
;
_exptl_crystal_density_diffrn 1.298
_exptl_crystal_density_method 'not measured'
_exptl_crystal_description block
_exptl_crystal_F_000 664
_exptl_crystal_size_max 0.300
_exptl_crystal_size_mid 0.300
_exptl_crystal_size_min 0.200
_refine_diff_density_max 0.103
_refine_diff_density_min -0.134
_refine_ls_abs_structure_details
;

Flack x determined using 898 quotients [(I+)-(I-)]/[(I+)+(I-)]
(Parsons, Flack and Wagner, Acta Cryst. B69 (2013) 249-259).
;
_refine_ls_abs_structure_Flack 0.06(4)
_refine_ls_extinction_method none
_refine_ls_goodness_of_fit_ref 1.096
_refine_ls_hydrogen_treatment constr
_refine_ls_matrix_type full
_refine_ls_number_parameters 217
_refine_ls_number_reflns 2261
_refine_ls_number_restraints 0
_refine_ls_restrained_S_all 1.096
_refine_ls_R_factor_all 0.0251
_refine_ls_R_factor_gt 0.0245
_refine_ls_shift/su_max 0.000
_refine_ls_shift/su_mean 0.000
_refine_ls_structure_factor_coef Fsqd
_refine_ls_weighting_details 'w=1/[\s^2^(Fo^2^)+(0.0337P)^2^+0.2292P] where P=(Fo^2^+2Fc^2^)/3'
_refine_ls_weighting_scheme calc
_refine_ls_wR_factor_gt 0.0619
_refine_ls_wR_factor_ref 0.0623
_reflns_number_gt 2238
_reflns_number_total 2261
_reflns_threshold_expression 'I > 2\s(I)'
_cod_data_source_file d1cc07298f2.cif
_cod_data_source_block CYY0129_20210327
_cod_depositor_comments
;
The following automatic conversions were performed:

data item '_exptl_absorpt_correction_type' value 'Multi-Scan' was
changed to 'multi-scan' in accordance with the
/home/data/users/saulius/crontab/automatic-downloads/rss-feeds/RSC/lib/dictionaries/cif_core.dic
dictionary named 'cif_core.dic' version 2.4.2 last updated on
2011-04-26.

Automatic conversion script
Id: cif_fix_values 7556 2019-12-06 15:28:31Z antanas 
;
_cod_database_code 7129692

loop_
_space_group_symop_operation_xyz
'x, y, z'
'x+1/2, -y+1/2, -z'
'-x, y+1/2, -z+1/2'
'-x+1/2, -y, z+1/2'

loop_
_atom_site_type_symbol
_atom_site_label
_atom_site_fract_x
_atom_site_fract_y
_atom_site_fract_z
_atom_site_U_iso_or_equiv
_atom_site_adp_type
_atom_site_calc_flag
_atom_site_refinement_flags_adp
_atom_site_refinement_flags_occupancy
_atom_site_refinement_flags_posn
_atom_site_occupancy
_atom_site_disorder_assembly
_atom_site_disorder_group
O O1 0.6415(2) 0.24098(17) 0.43448(4) 0.0378(3) Uani d . . . 1 . .
O O2 0.64822(19) 0.01913(16) 0.48559(5) 0.0375(3) Uani d . . . 1 . .
N N1 0.6221(2) 0.29337(19) 0.51270(5) 0.0317(4) Uani d . . . 1 . .
N N2 0.4794(2) 0.8027(2) 0.61356(6) 0.0356(4) Uani d . . . 1 . .
C C1 0.5742(4) 0.2945(3) 0.74464(8) 0.0655(8) Uani d . . . 1 . .
H H1 0.561382 0.268622 0.778123 0.079 Uiso calc U . R 1 . .
C C2 0.4251(4) 0.3029(4) 0.71544(9) 0.0690(8) Uani d . . . 1 . .
H H5 0.309162 0.282385 0.728732 0.083 Uiso calc U . R 1 . .
C C3 0.4430(3) 0.3413(3) 0.66639(8) 0.0516(6) Uani d . . . 1 . .
H H4 0.339071 0.347652 0.646392 0.062 Uiso calc U . R 1 . .
C C4 0.6114(3) 0.3703(2) 0.64658(7) 0.0345(5) Uani d . . . 1 . .
C C5 0.6297(2) 0.4016(2) 0.59334(6) 0.0286(4) Uani d . . . 1 . .
C C6 0.6458(3) 0.5836(2) 0.57475(6) 0.0287(4) Uani d . . . 1 . .
C C7 0.7684(2) 0.6899(2) 0.60641(7) 0.0293(4) Uani d . . . 1 . .
C C8 0.6628(3) 0.8128(2) 0.62858(6) 0.0301(4) Uani d . . . 1 . .
C C9 0.7338(3) 0.9265(3) 0.66139(7) 0.0349(5) Uani d . . . 1 . .
H H12 0.660592 1.010254 0.676264 0.042 Uiso calc U . R 1 . .
C C10 0.9163(3) 0.9140(3) 0.67188(7) 0.0364(5) Uani d . . . 1 . .
H H2 0.968784 0.989858 0.694552 0.044 Uiso calc U . R 1 . .
C C11 0.7416(4) 0.3235(3) 0.72562(8) 0.0552(7) Uani d . . . 1 . .
H H3 0.844711 0.317418 0.745929 0.066 Uiso calc U . R 1 . .
C C12 0.7609(3) 0.3615(3) 0.67696(8) 0.0449(5) Uani d . . . 1 . .
H H16 0.877538 0.381861 0.664078 0.054 Uiso calc U . R 1 . .
C C13 0.7006(3) 0.5893(2) 0.52048(7) 0.0319(4) Uani d . . . 1 . .
H H11 0.67729 0.703771 0.507323 0.038 Uiso calc U . R 1 . .
H H6 0.830988 0.565969 0.517409 0.038 Uiso calc U . R 1 . .
C C14 0.5955(3) 0.4601(2) 0.49152(7) 0.0318(4) Uani d . . . 1 . .
H H10 0.464597 0.48955 0.491842 0.038 Uiso calc U . R 1 . .
C C15 0.6561(3) 0.4235(3) 0.43969(7) 0.0442(5) Uani d . . . 1 . .
H H9 0.577466 0.482009 0.416022 0.053 Uiso calc U . R 1 . .
H H7 0.781769 0.461162 0.434592 0.053 Uiso calc U . R 1 . .
C C16 0.6384(2) 0.1705(2) 0.47900(6) 0.0298(4) Uani d . . . 1 . .
C C17 0.6232(3) 0.2712(2) 0.56294(6) 0.0312(4) Uani d . . . 1 . .
H H8 0.619218 0.159735 0.575776 0.037 Uiso calc U . R 1 . .
C C18 1.0231(3) 0.7921(3) 0.64972(7) 0.0354(5) Uani d . . . 1 . .
H H13 1.147529 0.78587 0.657472 0.042 Uiso calc U . R 1 . .
C C19 0.9504(3) 0.6792(3) 0.61633(7) 0.0323(4) Uani d . . . 1 . .
H H14 1.023845 0.597131 0.600778 0.039 Uiso calc U . R 1 . .
C C20 0.4701(3) 0.6773(3) 0.58424(7) 0.0329(4) Uani d . . . 1 . .
H H15 0.36026 0.644653 0.569294 0.04 Uiso calc U . R 1 . .

loop_
_atom_site_aniso_label
_atom_site_aniso_U_11
_atom_site_aniso_U_22
_atom_site_aniso_U_33
_atom_site_aniso_U_12
_atom_site_aniso_U_13
_atom_site_aniso_U_23
O1 0.0484(8) 0.0393(8) 0.0259(6) -0.0038(7) 0.0015(6) -0.0028(6)
O2 0.0457(8) 0.0292(8) 0.0378(7) -0.0014(6) 0.0006(7) -0.0059(6)
N1 0.0451(9) 0.0263(8) 0.0238(7) -0.0002(7) 0.0000(7) 0.0009(6)
N2 0.0363(9) 0.0332(9) 0.0375(9) 0.0077(7) -0.0019(7) -0.0028(8)
C1 0.113(2) 0.0584(15) 0.0246(11) 0.0177(16) 0.0045(14) -0.0005(11)
C2 0.0815(18) 0.087(2) 0.0382(13) 0.0163(17) 0.0232(13) 0.0076(13)
C3 0.0563(14) 0.0640(15) 0.0345(11) 0.0109(12) 0.0085(10) 0.0029(11)
C4 0.0509(12) 0.0251(9) 0.0275(9) 0.0006(9) 0.0004(9) -0.0030(7)
C5 0.0298(9) 0.0282(9) 0.0279(9) 0.0011(9) -0.0011(8) 0.0005(7)
C6 0.0308(9) 0.0260(9) 0.0294(9) 0.0015(8) -0.0010(8) -0.0014(7)
C7 0.0336(10) 0.0260(9) 0.0284(9) -0.0008(8) 0.0012(8) 0.0028(8)
C8 0.0361(10) 0.0252(9) 0.0290(9) 0.0022(8) 0.0015(8) 0.0014(8)
C9 0.0477(11) 0.0275(10) 0.0295(10) 0.0028(9) 0.0042(9) -0.0007(8)
C10 0.0468(11) 0.0347(10) 0.0277(9) -0.0089(9) -0.0006(9) 0.0000(8)
C11 0.0913(19) 0.0423(13) 0.0321(11) -0.0051(13) -0.0160(12) 0.0006(10)
C12 0.0627(14) 0.0361(12) 0.0360(11) -0.0092(10) -0.0124(11) 0.0027(10)
C13 0.0369(10) 0.0271(9) 0.0318(10) 0.0013(8) 0.0007(8) 0.0041(8)
C14 0.0365(10) 0.0292(9) 0.0297(9) 0.0029(9) -0.0033(9) 0.0034(8)
C15 0.0677(15) 0.0361(11) 0.0288(10) -0.0011(11) -0.0003(10) 0.0028(9)
C16 0.0274(9) 0.0350(11) 0.0271(10) -0.0020(8) -0.0009(8) -0.0037(8)
C17 0.0404(11) 0.0263(9) 0.0269(9) -0.0010(9) -0.0002(8) 0.0021(8)
C18 0.0343(10) 0.0398(11) 0.0320(10) -0.0050(9) 0.0002(8) 0.0041(9)
C19 0.0330(10) 0.0321(10) 0.0318(10) 0.0009(8) 0.0023(8) 0.0005(8)
C20 0.0332(10) 0.0318(10) 0.0337(10) 0.0034(8) -0.0034(8) 0.0007(9)

loop_
_atom_type_symbol
_atom_type_description
_atom_type_scat_dispersion_real
_atom_type_scat_dispersion_imag
_atom_type_scat_source
C C 0.0181 0.0091 'International Tables Vol C Tables 4.2.6.8 and 6.1.1.4'
H H 0.0000 0.0000 'International Tables Vol C Tables 4.2.6.8 and 6.1.1.4'
N N 0.0311 0.0180 'International Tables Vol C Tables 4.2.6.8 and 6.1.1.4'
O O 0.0492 0.0322 'International Tables Vol C Tables 4.2.6.8 and 6.1.1.4'

loop_
_geom_angle_atom_site_label_1
_geom_angle_atom_site_label_2
_geom_angle_atom_site_label_3
_geom_angle_site_symmetry_1
_geom_angle_site_symmetry_3
_geom_angle
_geom_angle_publ_flag
C16 O1 C15 . . 108.77(14) ?
C16 N1 C17 . . 126.28(15) ?
C16 N1 C14 . . 112.85(15) ?
C17 N1 C14 . . 120.84(15) ?
C20 N2 C8 . . 106.11(15) ?
C11 C1 C2 . . 120.1(2) ?
C11 C1 H1 . . 120.0 ?
C2 C1 H1 . . 120.0 ?
C1 C2 C3 . . 120.2(3) ?
C1 C2 H5 . . 119.9 ?
C3 C2 H5 . . 119.9 ?
C4 C3 C2 . . 120.4(2) ?
C4 C3 H4 . . 119.8 ?
C2 C3 H4 . . 119.8 ?
C3 C4 C12 . . 118.40(19) ?
C3 C4 C5 . . 119.82(18) ?
C12 C4 C5 . . 121.71(19) ?
C17 C5 C4 . . 119.17(17) ?
C17 C5 C6 . . 121.36(16) ?
C4 C5 C6 . . 119.39(15) ?
C7 C6 C20 . . 98.45(15) ?
C7 C6 C5 . . 112.02(15) ?
C20 C6 C5 . . 109.42(15) ?
C7 C6 C13 . . 112.42(15) ?
C20 C6 C13 . . 112.10(15) ?
C5 C6 C13 . . 111.72(14) ?
C19 C7 C8 . . 120.52(18) ?
C19 C7 C6 . . 131.94(18) ?
C8 C7 C6 . . 107.52(16) ?
C9 C8 C7 . . 121.86(18) ?
C9 C8 N2 . . 126.26(17) ?
C7 C8 N2 . . 111.88(16) ?
C8 C9 C10 . . 117.55(19) ?
C8 C9 H12 . . 121.2 ?
C10 C9 H12 . . 121.2 ?
C18 C10 C9 . . 121.00(19) ?
C18 C10 H2 . . 119.5 ?
C9 C10 H2 . . 119.5 ?
C1 C11 C12 . . 120.2(2) ?
C1 C11 H3 . . 119.9 ?
C12 C11 H3 . . 119.9 ?
C11 C12 C4 . . 120.7(2) ?
C11 C12 H16 . . 119.6 ?
C4 C12 H16 . . 119.6 ?
C14 C13 C6 . . 110.71(15) ?
C14 C13 H11 . . 109.5 ?
C6 C13 H11 . . 109.5 ?
C14 C13 H6 . . 109.5 ?
C6 C13 H6 . . 109.5 ?
H11 C13 H6 . . 108.1 ?
N1 C14 C13 . . 109.27(15) ?
N1 C14 C15 . . 99.44(15) ?
C13 C14 C15 . . 117.99(17) ?
N1 C14 H10 . . 109.8 ?
C13 C14 H10 . . 109.8 ?
C15 C14 H10 . . 109.8 ?
O1 C15 C14 . . 104.97(16) ?
O1 C15 H9 . . 110.8 ?
C14 C15 H9 . . 110.8 ?
O1 C15 H7 . . 110.8 ?
C14 C15 H7 . . 110.8 ?
H9 C15 H7 . . 108.8 ?
O2 C16 O1 . . 122.92(17) ?
O2 C16 N1 . . 127.79(16) ?
O1 C16 N1 . . 109.29(15) ?
C5 C17 N1 . . 121.88(17) ?
C5 C17 H8 . . 119.1 ?
N1 C17 H8 . . 119.1 ?
C10 C18 C19 . . 120.92(18) ?
C10 C18 H13 . . 119.5 ?
C19 C18 H13 . . 119.5 ?
C7 C19 C18 . . 118.13(18) ?
C7 C19 H14 . . 120.9 ?
C18 C19 H14 . . 120.9 ?
N2 C20 C6 . . 116.01(17) ?
N2 C20 H15 . . 122.0 ?
C6 C20 H15 . . 122.0 ?

loop_
_geom_bond_atom_site_label_1
_geom_bond_atom_site_label_2
_geom_bond_site_symmetry_2
_geom_bond_distance
_geom_bond_publ_flag
O1 C16 . 1.348(2) ?
O1 C15 . 1.455(2) ?
O2 C16 . 1.213(2) ?
N1 C16 . 1.350(2) ?
N1 C17 . 1.396(2) ?
N1 C14 . 1.455(2) ?
N2 C20 . 1.281(3) ?
N2 C8 . 1.427(3) ?
C1 C11 . 1.369(4) ?
C1 C2 . 1.371(4) ?
C1 H1 . 0.95 ?
C2 C3 . 1.392(3) ?
C2 H5 . 0.95 ?
C3 C4 . 1.384(3) ?
C3 H4 . 0.95 ?
C4 C12 . 1.393(3) ?
C4 C5 . 1.494(3) ?
C5 C17 . 1.329(3) ?
C5 C6 . 1.533(3) ?
C6 C7 . 1.516(3) ?
C6 C20 . 1.523(3) ?
C6 C13 . 1.551(3) ?
C7 C19 . 1.382(3) ?
C7 C8 . 1.390(3) ?
C8 C9 . 1.380(3) ?
C9 C10 . 1.390(3) ?
C9 H12 . 0.95 ?
C10 C18 . 1.390(3) ?
C10 H2 . 0.95 ?
C11 C12 . 1.382(3) ?
C11 H3 . 0.95 ?
C12 H16 . 0.95 ?
C13 C14 . 1.514(3) ?
C13 H11 . 0.99 ?
C13 H6 . 0.99 ?
C14 C15 . 1.525(3) ?
C14 H10 . 1.0 ?
C15 H9 . 0.99 ?
C15 H7 . 0.99 ?
C17 H8 . 0.95 ?
C18 C19 . 1.391(3) ?
C18 H13 . 0.95 ?
C19 H14 . 0.95 ?
C20 H15 . 0.95 ?

loop_
_geom_torsion_atom_site_label_1
_geom_torsion_atom_site_label_2
_geom_torsion_atom_site_label_3
_geom_torsion_atom_site_label_4
_geom_torsion_site_symmetry_1
_geom_torsion_site_symmetry_2
_geom_torsion_site_symmetry_3
_geom_torsion_site_symmetry_4
_geom_torsion
_geom_torsion_publ_flag
C11 C1 C2 C3 . . . . -0.2(4) ?
C1 C2 C3 C4 . . . . 0.4(4) ?
C2 C3 C4 C12 . . . . -0.6(3) ?
C2 C3 C4 C5 . . . . 176.5(2) ?
C3 C4 C5 C17 . . . . -78.2(3) ?
C12 C4 C5 C17 . . . . 98.8(2) ?
C3 C4 C5 C6 . . . . 98.7(2) ?
C12 C4 C5 C6 . . . . -84.4(2) ?
C17 C5 C6 C7 . . . . -141.48(19) ?
C4 C5 C6 C7 . . . . 41.7(2) ?
C17 C5 C6 C20 . . . . 110.41(19) ?
C4 C5 C6 C20 . . . . -66.4(2) ?
C17 C5 C6 C13 . . . . -14.3(2) ?
C4 C5 C6 C13 . . . . 168.89(16) ?
C20 C6 C7 C19 . . . . 179.4(2) ?
C5 C6 C7 C19 . . . . 64.4(3) ?
C13 C6 C7 C19 . . . . -62.4(3) ?
C20 C6 C7 C8 . . . . 1.50(18) ?
C5 C6 C7 C8 . . . . -113.51(17) ?
C13 C6 C7 C8 . . . . 119.71(17) ?
C19 C7 C8 C9 . . . . -0.8(3) ?
C6 C7 C8 C9 . . . . 177.46(17) ?
C19 C7 C8 N2 . . . . 179.97(17) ?
C6 C7 C8 N2 . . . . -1.8(2) ?
C20 N2 C8 C9 . . . . -177.95(19) ?
C20 N2 C8 C7 . . . . 1.3(2) ?
C7 C8 C9 C10 . . . . -0.2(3) ?
N2 C8 C9 C10 . . . . 178.95(18) ?
C8 C9 C10 C18 . . . . 0.6(3) ?
C2 C1 C11 C12 . . . . 0.1(4) ?
C1 C11 C12 C4 . . . . -0.3(4) ?
C3 C4 C12 C11 . . . . 0.5(3) ?
C5 C4 C12 C11 . . . . -176.5(2) ?
C7 C6 C13 C14 . . . . 170.57(15) ?
C20 C6 C13 C14 . . . . -79.60(19) ?
C5 C6 C13 C14 . . . . 43.6(2) ?
C16 N1 C14 C13 . . . . -140.84(16) ?
C17 N1 C14 C13 . . . . 41.1(2) ?
C16 N1 C14 C15 . . . . -16.6(2) ?
C17 N1 C14 C15 . . . . 165.33(18) ?
C6 C13 C14 N1 . . . . -56.0(2) ?
C6 C13 C14 C15 . . . . -168.46(16) ?
C16 O1 C15 C14 . . . . -19.5(2) ?
N1 C14 C15 O1 . . . . 20.7(2) ?
C13 C14 C15 O1 . . . . 138.53(18) ?
C15 O1 C16 O2 . . . . -171.1(2) ?
C15 O1 C16 N1 . . . . 9.3(2) ?
C17 N1 C16 O2 . . . . 3.9(3) ?
C14 N1 C16 O2 . . . . -174.07(19) ?
C17 N1 C16 O1 . . . . -176.53(17) ?
C14 N1 C16 O1 . . . . 5.5(2) ?
C4 C5 C17 N1 . . . . 173.71(17) ?
C6 C5 C17 N1 . . . . -3.1(3) ?
C16 N1 C17 C5 . . . . 171.10(18) ?
C14 N1 C17 C5 . . . . -11.1(3) ?
C9 C10 C18 C19 . . . . 0.1(3) ?
C8 C7 C19 C18 . . . . 1.4(3) ?
C6 C7 C19 C18 . . . . -176.36(18) ?
C10 C18 C19 C7 . . . . -1.0(3) ?
C8 N2 C20 C6 . . . . -0.2(2) ?
C7 C6 C20 N2 . . . . -0.8(2) ?
C5 C6 C20 N2 . . . . 116.22(18) ?
C13 C6 C20 N2 . . . . -119.27(18) ?
